data_7211043
loop_
_publ_author_name
'Tominaka, Satoshi'
'Henke, Sebastian'
'Cheetham, Anthony K.'

_publ_section_title
;
 Coordination polymers of alkali metal trithiocyanurates: structure
 determinations and ionic conductivity measurements using single crystals
;
_journal_issue 45
_journal_name_full CrystEngComm
_journal_page_first 9400
_journal_paper_doi 10.1039/c3ce41150h
_journal_volume 15
_journal_year 2013
_chemical_formula_moiety 'C3 H2 Cs N3 S3'
_chemical_formula_sum 'C3 H2 Cs N3 S3'
_chemical_formula_weight 309.17
_chemical_name_systematic
;
 ? 
;
_space_group_crystal_system triclinic
_space_group_IT_number 2
_space_group_name_Hall '-P 1'
_space_group_name_H-M_alt 'P -1'
_symmetry_space_group_name_Hall '-P 1'
_symmetry_space_group_name_H-M 'P -1'
_atom_sites_solution_hydrogens geom
_atom_sites_solution_primary direct
_atom_sites_solution_secondary difmap
_audit_creation_date 2013-05-30
_audit_creation_method
;
  Olex2 1.2
  (compiled Apr 23 2013 17:54:37, GUI svn.r4466)
;
_cell_angle_alpha 96.431(5)
_cell_angle_beta 103.270(5)
_cell_angle_gamma 104.265(5)
_cell_formula_units_Z 2
_cell_length_a 5.1031(3)
_cell_length_b 7.9838(6)
_cell_length_c 10.9408(6)
_cell_measurement_reflns_used 2771
_cell_measurement_temperature 300.00(14)
_cell_measurement_theta_max 71.1650
_cell_measurement_theta_min 4.2150
_cell_volume 413.70(5)
_computing_cell_refinement
;
CrysAlisPro, Agilent Technologies,
Version 1.171.36.28 (release 01-02-2013 CrysAlis171 .NET)
(compiled Feb  1 2013,16:14:44)
;
_computing_data_collection
;
CrysAlisPro, Agilent Technologies,
Version 1.171.36.28 (release 01-02-2013 CrysAlis171 .NET)
(compiled Feb  1 2013,16:14:44)
;
_computing_data_reduction
;
CrysAlisPro, Agilent Technologies,
Version 1.171.36.28 (release 01-02-2013 CrysAlis171 .NET)
(compiled Feb  1 2013,16:14:44)
;
_computing_molecular_graphics
;
O. V. Dolomanov, L. J. Bourhis, R. J. Gildea, J. A. K. Howard and H. Puschmann,
OLEX2: a complete structure solution, refinement and analysis program.
J. Appl. Cryst. (2009). 42, 339-341.
;
_computing_publication_material
;
O. V. Dolomanov, L. J. Bourhis, R. J. Gildea, J. A. K. Howard and H. Puschmann,
OLEX2: a complete structure solution, refinement and analysis program.
J. Appl. Cryst. (2009). 42, 339-341.
;
_computing_structure_refinement
;
SHELXL, G.M. Sheldrick, Acta Cryst.
(2008). A64, 112-122
;
_computing_structure_solution
;
SHELXS, G.M. Sheldrick, Acta Cryst.
(2008). A64, 112-122
;
_diffrn_ambient_temperature 300.00(14)
_diffrn_detector_area_resol_mean 16.1183
_diffrn_measured_fraction_theta_full 0.979
_diffrn_measured_fraction_theta_max 0.9794
_diffrn_measurement_details
;
  1 omega   32.00   57.00   1.0000    1.0000
omega____ theta____ kappa____ phi______ frames
    -        0.0000 -178.0000 -120.0000 25

  2 omega  -64.00  -37.00   1.0000    1.0000
omega____ theta____ kappa____ phi______ frames
    -        0.0000  -77.0000 -150.0000 27

  3 omega    2.00   28.00   1.0000    1.0000
omega____ theta____ kappa____ phi______ frames
    -        0.0000  -77.0000 -150.0000 26

  4 omega -123.00  -90.00   1.0000    2.1700
omega____ theta____ kappa____ phi______ frames
    -      -54.7500 -158.0000  -10.0000 33

  5 omega -123.00  -28.00   1.0000    2.1700
omega____ theta____ kappa____ phi______ frames
    -      -54.7500  -77.0000 -180.0000 95

  6 omega  -12.00   43.00   1.0000    2.1700
omega____ theta____ kappa____ phi______ frames
    -       54.7500  -57.0000    0.0000 55

  7 omega   -5.00   70.00   1.0000    2.1700
omega____ theta____ kappa____ phi______ frames
    -       54.7500  -37.0000 -180.0000 75

  8 omega   73.00  113.00   1.0000    2.1700
omega____ theta____ kappa____ phi______ frames
    -       54.7500  125.0000 -120.0000 40

  9 omega    0.00   94.00   1.0000    2.1700
omega____ theta____ kappa____ phi______ frames
    -       54.7500 -125.0000  -30.0000 94

 10 omega  -74.00  -47.00   1.0000    6.0000
omega____ theta____ kappa____ phi______ frames
    -      -64.0000  -50.0000   30.0000 27

 11 omega   42.00   71.00   1.0000    6.0000
omega____ theta____ kappa____ phi______ frames
    -      109.5000  -25.0000  -90.0000 29

 12 omega   79.00  138.00   1.0000    6.0000
omega____ theta____ kappa____ phi______ frames
    -      109.5000  -91.0000 -150.0000 59

 13 omega   85.00  122.00   1.0000    6.0000
omega____ theta____ kappa____ phi______ frames
    -      109.5000   37.0000  150.0000 37

 14 omega   39.00   66.00   1.0000    6.0000
omega____ theta____ kappa____ phi______ frames
    -      109.5000  -37.0000 -180.0000 27

 15 omega   43.00   69.00   1.0000    6.0000
omega____ theta____ kappa____ phi______ frames
    -      109.5000  -50.0000  -90.0000 26

 16 omega   38.00   67.00   1.0000    6.0000
omega____ theta____ kappa____ phi______ frames
    -      109.5000  -25.0000 -150.0000 29

 17 omega   37.00   71.00   1.0000    6.0000
omega____ theta____ kappa____ phi______ frames
    -      109.5000  -25.0000 -120.0000 34

 18 omega   37.00   62.00   1.0000    6.0000
omega____ theta____ kappa____ phi______ frames
    -      109.5000  -37.0000   90.0000 25

 19 omega   39.00  111.00   1.0000    6.0000
omega____ theta____ kappa____ phi______ frames
    -      109.5000  -91.0000    0.0000 72

 20 omega   94.00  121.00   1.0000    6.0000
omega____ theta____ kappa____ phi______ frames
    -      109.5000  -91.0000  120.0000 27

 21 omega   87.00  176.00   1.0000    6.0000
omega____ theta____ kappa____ phi______ frames
    -      109.5000   63.0000 -180.0000 89

 22 omega   42.00   68.00   1.0000    6.0000
omega____ theta____ kappa____ phi______ frames
    -      109.5000  -37.0000  150.0000 26

 23 omega   44.00   90.00   1.0000    6.0000
omega____ theta____ kappa____ phi______ frames
    -      109.5000  -91.0000  120.0000 46

 24 omega   53.00  103.00   1.0000    6.0000
omega____ theta____ kappa____ phi______ frames
    -      109.5000  -91.0000  -60.0000 50

 25 omega   91.00  122.00   1.0000    6.0000
omega____ theta____ kappa____ phi______ frames
    -      109.5000   37.0000   30.0000 31

 26 omega  153.00  178.00   1.0000    6.0000
omega____ theta____ kappa____ phi______ frames
    -      109.5000   37.0000   30.0000 25

 27 omega   43.00   70.00   1.0000    6.0000
omega____ theta____ kappa____ phi______ frames
    -      109.5000  -37.0000  -30.0000 27

 28 omega  147.00  173.00   1.0000    6.0000
omega____ theta____ kappa____ phi______ frames
    -      109.5000   37.0000  150.0000 26

 29 omega   76.00  126.00   1.0000    6.0000
omega____ theta____ kappa____ phi______ frames
    -      109.5000   12.0000  150.0000 50

 30 omega   82.00  111.00   1.0000    6.0000
omega____ theta____ kappa____ phi______ frames
    -      109.5000  111.0000 -150.0000 29

 31 omega   43.00   72.00   1.0000    6.0000
omega____ theta____ kappa____ phi______ frames
    -      109.5000   12.0000  150.0000 29

 32 omega   37.00   71.00   1.0000    6.0000
omega____ theta____ kappa____ phi______ frames
    -      109.5000  -25.0000   30.0000 34

 33 omega  140.00  169.00   1.0000    6.0000
omega____ theta____ kappa____ phi______ frames
    -      109.5000  111.0000 -150.0000 29

 34 omega   46.00   95.00   1.0000    6.0000
omega____ theta____ kappa____ phi______ frames
    -      109.5000  -77.0000  150.0000 49

 35 omega  110.00  140.00   1.0000    6.0000
omega____ theta____ kappa____ phi______ frames
    -      109.5000  -77.0000  150.0000 30

 36 omega   47.00   88.00   1.0000    6.0000
omega____ theta____ kappa____ phi______ frames
    -      109.5000 -111.0000   90.0000 41

 37 omega  120.00  164.00   1.0000    6.0000
omega____ theta____ kappa____ phi______ frames
    -      109.5000   63.0000  -60.0000 44

 38 omega  107.00  133.00   1.0000    6.0000
omega____ theta____ kappa____ phi______ frames
    -      109.5000   50.0000  150.0000 26

 39 omega   73.00  119.00   1.0000    6.0000
omega____ theta____ kappa____ phi______ frames
    -      109.5000  178.0000  -30.0000 46

 40 omega   78.00  123.00   1.0000    6.0000
omega____ theta____ kappa____ phi______ frames
    -      109.5000  -85.0000   -7.4306 45

 41 omega  -70.00   30.00   1.0000    1.0000
omega____ theta____ kappa____ phi______ frames
    -        0.0000  -77.0000  -60.0000 100

 42 omega   32.00   77.00   1.0000    1.0000
omega____ theta____ kappa____ phi______ frames
    -        0.0000 -178.0000  150.0000 45

 43 omega -124.00  -33.00   1.0000    2.1700
omega____ theta____ kappa____ phi______ frames
    -      -54.7500  -57.0000 -120.0000 91

 44 omega -125.00  -25.00   1.0000    2.1700
omega____ theta____ kappa____ phi______ frames
    -      -54.7500  -77.0000   90.0000 100

 45 omega   25.00   50.00   1.0000    2.1700
omega____ theta____ kappa____ phi______ frames
    -       54.7500   77.0000    0.0000 25

 46 omega   33.00  124.00   1.0000    2.1700
omega____ theta____ kappa____ phi______ frames
    -       54.7500   57.0000  -30.0000 91
;
_diffrn_measurement_device_type 'Xcalibur, Eos, Gemini ultra'
_diffrn_measurement_method '\w scans'
_diffrn_orient_matrix_UB_11 -0.1139233000
_diffrn_orient_matrix_UB_12 -0.0738053000
_diffrn_orient_matrix_UB_13 -0.1441089000
_diffrn_orient_matrix_UB_21 -0.0944874000
_diffrn_orient_matrix_UB_22 0.1658948000
_diffrn_orient_matrix_UB_23 -0.0213044000
_diffrn_orient_matrix_UB_31 0.2873498000
_diffrn_orient_matrix_UB_32 0.0893325000
_diffrn_orient_matrix_UB_33 -0.0199781000
_diffrn_radiation_monochromator mirror
_diffrn_radiation_type 'Cu K\a'
_diffrn_radiation_wavelength 1.5418
_diffrn_reflns_av_R_equivalents 0.0271
_diffrn_reflns_av_unetI/netI 0.0288
_diffrn_reflns_limit_h_max 6
_diffrn_reflns_limit_h_min -5
_diffrn_reflns_limit_k_max 9
_diffrn_reflns_limit_k_min -9
_diffrn_reflns_limit_l_max 13
_diffrn_reflns_limit_l_min -13
_diffrn_reflns_number 3826
_diffrn_reflns_theta_full 71.06
_diffrn_reflns_theta_max 71.06
_diffrn_reflns_theta_min 4.22
_diffrn_source 'Enhance Ultra (Cu) X-ray Source'
_exptl_absorpt_coefficient_mu 41.431
_exptl_absorpt_correction_T_max 0.293
_exptl_absorpt_correction_T_min 0.034
_exptl_absorpt_correction_type analytical
_exptl_absorpt_process_details
;
CrysAlisPro, Agilent Technologies,
Version 1.171.36.28 (release 01-02-2013 CrysAlis171 .NET)
(compiled Feb  1 2013,16:14:44)
Analytical numeric absorption correction using a multifaceted crystal
            model based on expressions derived by R.C. Clark & J.S. Reid.
(Clark, R. C. & Reid, J. S. (1995). Acta Cryst. A51, 887-897)
;
_exptl_crystal_density_diffrn 2.482
_exptl_crystal_density_method 'not measured'
_exptl_crystal_F_000 288
_exptl_crystal_size_max 0.1963
_exptl_crystal_size_mid 0.05
_exptl_crystal_size_min 0.0449
_refine_diff_density_max 0.938
_refine_diff_density_min -0.444
_refine_diff_density_rms 0.115
_refine_ls_extinction_method none
_refine_ls_goodness_of_fit_ref 1.149
_refine_ls_hydrogen_treatment mixed
_refine_ls_matrix_type full
_refine_ls_number_parameters 91
_refine_ls_number_reflns 1568
_refine_ls_number_restraints 0
_refine_ls_restrained_S_all 1.149
_refine_ls_R_factor_all 0.0307
_refine_ls_R_factor_gt 0.0301
_refine_ls_shift/su_max 0.000
_refine_ls_shift/su_mean 0.000
_refine_ls_structure_factor_coef Fsqd
_refine_ls_weighting_details 'calc w=1/[\s^2^(Fo^2^)+(0.0482P)^2^+0.1938P] where P=(Fo^2^+2Fc^2^)/3'
_refine_ls_weighting_scheme calc
_refine_ls_wR_factor_gt 0.0852
_refine_ls_wR_factor_ref 0.0857
_reflns_number_gt 1527
_reflns_number_total 1568
_reflns_threshold_expression >2sigma(I)
_cod_data_source_file c3ce41150h.txt
_cod_data_source_block CsTTC1
_cod_original_cell_volume 413.70(4)
_cod_database_code 7211043
_chemical_oxdiff_formula 'Cs C3 N3 S3 H2'
_olex2_refinement_description
;
1. Fixed Uiso
 At 1.2 times of:
  All N(H) groups
2.a Aromatic/amide H refined with riding coordinates:
 N1(H1), N3(H3)
;

loop_
_space_group_symop_id
_space_group_symop_operation_xyz
1 'x, y, z'
2 '-x, -y, -z'

loop_
_atom_site_label
_atom_site_type_symbol
_atom_site_fract_x
_atom_site_fract_y
_atom_site_fract_z
_atom_site_U_iso_or_equiv
_atom_site_adp_type
_atom_site_occupancy
_atom_site_symmetry_multiplicity
_atom_site_calc_flag
_atom_site_refinement_flags
Cs1 Cs 0.35823(6) 0.21684(4) 0.42123(3) 0.05360(15) Uani 1 1 d .
S2 S 0.0363(3) 0.42020(17) 0.62874(11) 0.0505(3) Uani 1 1 d .
N1 N 0.1162(8) 0.3623(5) 0.8640(3) 0.0403(7) Uani 1 1 d .
H1 H 0.2749 0.4396 0.8762 0.048 Uiso 1 1 calc R
N2 N -0.3104(8) 0.1938(5) 0.7200(3) 0.0428(8) Uani 1 1 d .
C5 C -0.0641(10) 0.3164(6) 0.7432(4) 0.0389(8) Uani 1 1 d .
N3 N -0.2032(8) 0.1767(5) 0.9391(4) 0.0420(8) Uani 1 1 d .
H3 H -0.2566 0.1337 1.0009 0.050 Uiso 1 1 calc R
C2 C -0.3849(9) 0.1258(6) 0.8179(4) 0.0397(8) Uani 1 1 d .
C3 C 0.0556(10) 0.2915(5) 0.9648(4) 0.0388(8) Uani 1 1 d .
S1 S -0.6938(2) -0.02491(15) 0.79807(11) 0.0459(3) Uani 1 1 d .
S3 S 0.2821(2) 0.34134(16) 1.10875(10) 0.0490(3) Uani 1 1 d .

loop_
_atom_site_aniso_label
_atom_site_aniso_U_11
_atom_site_aniso_U_22
_atom_site_aniso_U_33
_atom_site_aniso_U_23
_atom_site_aniso_U_13
_atom_site_aniso_U_12
Cs1 0.0461(2) 0.0635(2) 0.0428(2) 0.00197(13) 0.00473(13) 0.01017(14)
S2 0.0467(6) 0.0650(7) 0.0341(5) 0.0168(5) 0.0090(4) 0.0034(5)
N1 0.0354(18) 0.0464(18) 0.0333(16) 0.0100(14) 0.0062(14) 0.0025(15)
N2 0.040(2) 0.0489(19) 0.0340(17) 0.0087(14) 0.0056(15) 0.0053(16)
C5 0.037(2) 0.046(2) 0.0299(18) 0.0070(15) 0.0054(16) 0.0077(17)
N3 0.0385(19) 0.0498(19) 0.0332(17) 0.0107(14) 0.0081(15) 0.0043(16)
C2 0.035(2) 0.043(2) 0.038(2) 0.0064(16) 0.0071(16) 0.0084(17)
C3 0.040(2) 0.0412(19) 0.0335(19) 0.0084(15) 0.0082(16) 0.0091(17)
S1 0.0356(5) 0.0511(6) 0.0408(5) 0.0071(4) 0.0047(4) -0.0003(4)
S3 0.0408(6) 0.0610(6) 0.0336(5) 0.0137(4) 0.0019(4) -0.0016(5)

loop_
_atom_type_symbol
_atom_type_description
_atom_type_scat_dispersion_real
_atom_type_scat_dispersion_imag
_atom_type_scat_source
C C 0.0181 0.0091 'International Tables Vol C Tables 4.2.6.8 and 6.1.1.4'
H H 0.0000 0.0000 'International Tables Vol C Tables 4.2.6.8 and 6.1.1.4'
N N 0.0311 0.0180 'International Tables Vol C Tables 4.2.6.8 and 6.1.1.4'
S S 0.3331 0.5567 'International Tables Vol C Tables 4.2.6.8 and 6.1.1.4'
Cs Cs -0.7457 7.9052 'International Tables Vol C Tables 4.2.6.8 and 6.1.1.4'

loop_
_exptl_crystal_face_index_h
_exptl_crystal_face_index_k
_exptl_crystal_face_index_l
_exptl_crystal_face_perp_dist
_exptl_oxdiff_crystal_face_indexfrac_h
_exptl_oxdiff_crystal_face_indexfrac_k
_exptl_oxdiff_crystal_face_indexfrac_l
_exptl_oxdiff_crystal_face_x
_exptl_oxdiff_crystal_face_y
_exptl_oxdiff_crystal_face_z
0 5 -1 0.0271 -0.0025 4.9971 -1.0003 -0.2244 0.8505 0.4657
0 -5 1 0.0228 0.0025 -4.9971 1.0003 0.2244 -0.8505 -0.4657
0 0 -7 0.0114 0.0021 -0.0021 -6.9952 1.0080 0.1485 0.1402
0 0 7 0.0334 -0.0021 0.0021 6.9952 -1.0080 -0.1485 -0.1402
-3 4 1 0.0696 -3.0002 3.9964 1.0009 -0.0974 0.9251 -0.5251
3 -4 -1 0.0696 3.0002 -3.9964 -1.0009 0.0974 -0.9251 0.5251

loop_
_geom_angle_atom_site_label_1
_geom_angle_atom_site_label_2
_geom_angle_atom_site_label_3
_geom_angle
_geom_angle_site_symmetry_1
_geom_angle_site_symmetry_3
S2 Cs1 Cs1 49.93(2) 2_566 2_666
S2 Cs1 Cs1 56.93(2) . 2_666
S2 Cs1 Cs1 50.51(2) 2_666 2_666
S2 Cs1 Cs1 58.13(2) 1_655 2_666
S2 Cs1 S2 91.79(3) 1_655 .
S2 Cs1 S2 50.96(3) 1_655 2_666
S2 Cs1 S2 108.06(2) 1_655 2_566
S2 Cs1 S2 50.28(3) . 2_566
S2 Cs1 S2 81.70(2) 2_666 2_566
S2 Cs1 S2 107.44(2) . 2_666
S2 Cs1 C5 79.47(7) . 1_655
S2 Cs1 C5 25.60(7) 1_655 1_655
S2 Cs1 C5 76.37(7) 2_666 1_655
S2 Cs1 C2 154.70(8) . 2_556
S2 Cs1 C2 110.32(7) 1_655 2_556
S2 Cs1 S1 88.01(3) 1_655 2_556
S2 Cs1 S1 177.54(3) . 2_556
S2 Cs1 S3 116.01(3) . 1_554
S2 Cs1 S3 112.39(3) 1_655 1_554
N2 Cs1 Cs1 82.02(7) 1_655 2_666
N2 Cs1 Cs1 164.32(7) 2_556 2_666
N2 Cs1 S2 138.17(7) 2_556 .
N2 Cs1 S2 138.97(7) 2_556 2_566
N2 Cs1 S2 73.54(7) 1_655 .
N2 Cs1 S2 114.20(7) 2_556 2_666
N2 Cs1 S2 118.77(7) 1_655 2_566
N2 Cs1 S2 45.04(7) 1_655 1_655
N2 Cs1 S2 95.90(7) 1_655 2_666
N2 Cs1 S2 111.04(7) 2_556 1_655
N2 Cs1 N2 97.82(8) 1_655 2_556
N2 Cs1 C5 19.54(10) 1_655 1_655
N2 Cs1 C5 106.10(9) 2_556 1_655
N2 Cs1 C2 113.28(10) 1_655 2_556
N2 Cs1 C2 21.79(9) 2_556 2_556
N2 Cs1 S1 107.92(7) 1_655 2_556
N2 Cs1 S1 69.25(7) 2_556 2_456
N2 Cs1 S1 43.97(7) 2_556 2_556
N2 Cs1 S1 137.91(7) 1_655 2_456
N2 Cs1 S3 157.23(7) 1_655 1_554
N2 Cs1 S3 87.90(6) 2_556 1_554
C5 Cs1 Cs1 69.22(6) 1_655 2_666
C5 Cs1 S2 114.54(7) 1_655 2_566
C2 Cs1 Cs1 145.87(7) 2_556 2_666
C2 Cs1 S2 127.86(7) 2_556 2_566
C2 Cs1 S2 96.30(7) 2_556 2_666
C2 Cs1 C5 115.44(9) 2_556 1_655
C2 Cs1 S1 26.72(7) 2_556 2_556
C2 Cs1 S3 67.64(7) 2_556 1_554
S1 Cs1 Cs1 120.93(2) 2_456 2_666
S1 Cs1 Cs1 121.07(2) 2_556 2_666
S1 Cs1 S2 127.52(3) 2_556 2_566
S1 Cs1 S2 126.12(3) 2_456 2_666
S1 Cs1 S2 177.04(2) 2_456 1_655
S1 Cs1 S2 89.73(3) 2_456 .
S1 Cs1 S2 70.57(3) 2_556 2_666
S1 Cs1 S2 71.07(3) 2_456 2_566
S1 Cs1 C5 101.27(7) 2_556 1_655
S1 Cs1 C5 157.35(7) 2_456 1_655
S1 Cs1 C2 68.77(7) 2_456 2_556
S1 Cs1 S1 90.37(3) 2_456 2_556
S1 Cs1 S3 64.66(3) 2_456 1_554
S3 Cs1 Cs1 86.60(2) 1_554 2_666
S3 Cs1 S2 65.83(3) 1_554 2_566
S3 Cs1 S2 61.88(3) 1_554 2_666
S3 Cs1 C5 137.99(7) 1_554 1_655
S3 Cs1 S1 61.89(3) 1_554 2_556
Cs1 S2 Cs1 71.94(2) 1_455 2_566
Cs1 S2 Cs1 129.04(3) 1_455 2_666
Cs1 S2 Cs1 72.56(2) . 2_666
Cs1 S2 Cs1 81.70(2) 2_666 2_566
Cs1 S2 Cs1 129.72(3) . 2_566
Cs1 S2 Cs1 91.79(3) 1_455 .
C5 S2 Cs1 107.98(16) . 2_566
C5 S2 Cs1 88.97(16) . 1_455
C5 S2 Cs1 119.24(16) . .
C5 S2 Cs1 141.28(17) . 2_666
C3 N1 C5 123.1(4) . .
Cs1 N2 Cs1 82.18(8) 1_455 2_556
C5 N2 Cs1 103.2(2) . 1_455
C5 N2 Cs1 117.7(3) . 2_556
C5 N2 C2 118.8(4) . .
C2 N2 Cs1 88.7(3) . 2_556
C2 N2 Cs1 136.1(3) . 1_455
S2 C5 Cs1 65.43(14) . 1_455
N1 C5 Cs1 172.1(3) . 1_455
N1 C5 S2 117.7(3) . .
N2 C5 Cs1 57.2(2) . 1_455
N2 C5 S2 122.2(3) . .
N2 C5 N1 120.2(4) . .
C3 N3 C2 122.9(4) . .
N2 C2 Cs1 69.5(2) . 2_556
N2 C2 N3 120.0(4) . .
N2 C2 S1 122.0(3) . .
N3 C2 Cs1 124.1(3) . 2_556
N3 C2 S1 118.0(3) . .
S1 C2 Cs1 78.03(15) . 2_556
N1 C3 S3 122.6(4) . .
N3 C3 N1 114.8(4) . .
N3 C3 S3 122.6(3) . .
Cs1 S1 Cs1 90.37(3) 2_456 2_556
C2 S1 Cs1 75.26(15) . 2_556
C2 S1 Cs1 142.44(15) . 2_456
C3 S3 Cs1 140.46(16) . 1_556

loop_
_geom_bond_atom_site_label_1
_geom_bond_atom_site_label_2
_geom_bond_distance
_geom_bond_site_symmetry_2
Cs1 Cs1 4.4036(7) 2_666
Cs1 S2 3.8680(13) 2_666
Cs1 S2 3.5625(14) .
Cs1 S2 3.5443(13) 1_655
Cs1 S2 3.9336(14) 2_566
Cs1 N2 3.390(4) 2_556
Cs1 N2 3.365(4) 1_655
Cs1 C5 3.897(4) 1_655
Cs1 C2 3.618(4) 2_556
Cs1 S1 3.6599(13) 2_556
Cs1 S1 3.5329(12) 2_456
Cs1 S3 3.6288(11) 1_554
S2 Cs1 3.8680(12) 2_666
S2 Cs1 3.9336(14) 2_566
S2 Cs1 3.5442(13) 1_455
S2 C5 1.684(4) .
N1 C5 1.377(5) .
N1 C3 1.357(5) .
N2 Cs1 3.390(4) 2_556
N2 Cs1 3.365(4) 1_455
N2 C5 1.339(6) .
N2 C2 1.343(6) .
C5 Cs1 3.897(4) 1_455
N3 C2 1.383(6) .
N3 C3 1.356(6) .
C2 Cs1 3.618(4) 2_556
C2 S1 1.682(5) .
C3 S3 1.665(4) .
S1 Cs1 3.6599(13) 2_556
S1 Cs1 3.5330(12) 2_456
S3 Cs1 3.6289(11) 1_556
